data_7125519
loop_
_publ_author_name
'Kayal, A.'
'Kuncheria, J.'
'Lee, S. C.'

_publ_section_title
;
 Bis[hydrotris(pyrazol-1-yl)borato]titanium(II): a stable Tp2M complex of
 singular reactivity.
;
_journal_issue 23
_journal_name_full 'Chemical communications (Cambridge, England)'
_journal_page_first 2482
_journal_page_last 2483
_journal_paper_doi 10.1039/b108115b
_journal_year 2001
_chemical_formula_moiety 'C18 H20 B2 N12 Ti 1+, F6 P 1-'
_chemical_formula_sum 'C18 H20 B2 F6 N12 P Ti'
_chemical_formula_weight 618.95
_space_group_IT_number 87
_space_group_name_Hall '-I 4'
_space_group_name_H-M_alt 'I 4/m'
_symmetry_cell_setting tetragonal
_symmetry_space_group_name_H-M 'I 4/m'
_atom_sites_solution_hydrogens geom
_atom_sites_solution_primary direct
_atom_sites_solution_secondary difmap
_audit_creation_method SHELXL
_cell_angle_alpha 90.00
_cell_angle_beta 90.00
_cell_angle_gamma 90.00
_cell_formula_units_Z 4
_cell_length_a 13.4375(8)
_cell_length_b 13.4375(8)
_cell_length_c 14.2741(11)
_cell_measurement_reflns_used 6338
_cell_measurement_temperature 200(2)
_cell_measurement_theta_max 26.04
_cell_measurement_theta_min 2.08
_cell_volume 2577.4(3)
_computing_cell_refinement DENZO-SMN
_computing_data_collection 'NONIUS COLLECT'
_computing_data_reduction DENZO-SMN
_computing_molecular_graphics 'SIEMENS SHELXTL'
_computing_publication_material 'SIEMENS SHELXTL'
_computing_structure_refinement 'SIEMENS SHELXTL'
_computing_structure_solution 'SHELXS-86 (Sheldrick, 1990)'
_diffrn_ambient_temperature 200(2)
_diffrn_measurement_device 'Nonius KappaCCD'
_diffrn_measurement_method '\w scans'
_diffrn_radiation_monochromator graphite
_diffrn_radiation_source 'fine-focus sealed tube'
_diffrn_radiation_type 'Mo K\a'
_diffrn_radiation_wavelength 0.71073
_diffrn_reflns_av_R_equivalents 0.0610
_diffrn_reflns_av_sigmaI/netI 0.0547
_diffrn_reflns_limit_h_max 16
_diffrn_reflns_limit_h_min 0
_diffrn_reflns_limit_k_max 11
_diffrn_reflns_limit_k_min -11
_diffrn_reflns_limit_l_max 17
_diffrn_reflns_limit_l_min 0
_diffrn_reflns_number 6338
_diffrn_reflns_theta_max 26.04
_diffrn_reflns_theta_min 2.08
_diffrn_standards_decay_% 0
_diffrn_standards_number none
_exptl_absorpt_coefficient_mu 0.473
_exptl_absorpt_correction_type none
_exptl_crystal_colour yellow
_exptl_crystal_density_diffrn 1.595
_exptl_crystal_density_meas ?
_exptl_crystal_description block
_exptl_crystal_F_000 1252
_exptl_crystal_size_max 0.30
_exptl_crystal_size_mid 0.15
_exptl_crystal_size_min 0.10
_refine_diff_density_max 0.530
_refine_diff_density_min -0.320
_refine_diff_density_rms 0.070
_refine_ls_extinction_method none
_refine_ls_goodness_of_fit_all 1.011
_refine_ls_goodness_of_fit_obs 1.066
_refine_ls_hydrogen_treatment mixed
_refine_ls_matrix_type full
_refine_ls_number_parameters 103
_refine_ls_number_reflns 1335
_refine_ls_number_restraints 0
_refine_ls_restrained_S_all 1.011
_refine_ls_restrained_S_obs 1.066
_refine_ls_R_factor_all 0.1179
_refine_ls_R_factor_obs 0.0575
_refine_ls_shift/esd_max 0.000
_refine_ls_shift/esd_mean 0.000
_refine_ls_structure_factor_coef Fsqd
_refine_ls_weighting_details 'w=1/[\s^2^(Fo^2^)+(0.0939P)^2^+5.0704P] where P=(Fo^2^+2Fc^2^)/3'
_refine_ls_weighting_scheme calc
_refine_ls_wR_factor_all 0.1894
_refine_ls_wR_factor_obs 0.1457
_reflns_number_observed 750
_reflns_number_total 1335
_reflns_observed_criterion I>2\s(I)
_cod_data_source_file b108115b.txt
_cod_data_source_block '[Tp2Ti](PF6)'
_cod_depositor_comments
;
The following automatic conversions were performed:

data item '_exptl_crystal_density_meas' value 'not measured' was
changed to '?' -- the value is perceived as not measured.

data item '_refine_ls_weighting_scheme' value 'calc
w=1/[\s^2^(Fo^2^)+(0.0939P)^2^+5.0704P] where P=(Fo^2^+2Fc^2^)/3' was
changed to 'calc'. A new data item '_refine_ls_weighting_details' was
created with the value set to
'w=1/[\s^2^(Fo^2^)+(0.0939P)^2^+5.0704P] where P=(Fo^2^+2Fc^2^)/3'.

Automatic conversion script
Id: cif_fix_values 6909 2019-04-08 15:41:33Z antanas 
;
_cod_database_code 7125519

loop_
_symmetry_equiv_pos_as_xyz
'x, y, z'
'-x, -y, z'
'-y, x, z'
'y, -x, z'
'x+1/2, y+1/2, z+1/2'
'-x+1/2, -y+1/2, z+1/2'
'-y+1/2, x+1/2, z+1/2'
'y+1/2, -x+1/2, z+1/2'
'-x, -y, -z'
'x, y, -z'
'y, -x, -z'
'-y, x, -z'
'-x+1/2, -y+1/2, -z+1/2'
'x+1/2, y+1/2, -z+1/2'
'y+1/2, -x+1/2, -z+1/2'
'-y+1/2, x+1/2, -z+1/2'

loop_
_atom_site_aniso_label
_atom_site_aniso_U_11
_atom_site_aniso_U_22
_atom_site_aniso_U_33
_atom_site_aniso_U_23
_atom_site_aniso_U_13
_atom_site_aniso_U_12
Ti1 0.0350(8) 0.0280(8) 0.0760(13) 0.000 0.000 0.0004(6)
N1 0.045(2) 0.034(2) 0.063(3) -0.003(2) 0.001(2) -0.0024(14)
N2 0.042(2) 0.034(2) 0.068(2) 0.003(2) 0.006(2) 0.0028(14)
N3 0.039(3) 0.031(3) 0.112(5) 0.000 0.000 0.001(2)
N4 0.040(3) 0.032(2) 0.077(4) 0.000 0.000 -0.004(2)
C1 0.054(3) 0.052(3) 0.065(3) -0.009(2) 0.006(2) 0.000(2)
C2 0.052(3) 0.067(3) 0.061(3) 0.006(3) 0.001(2) 0.008(2)
C3 0.049(2) 0.046(2) 0.072(3) 0.013(2) 0.012(2) 0.012(2)
C4 0.037(4) 0.050(4) 0.127(7) 0.000 0.000 0.004(3)
C5 0.039(3) 0.054(4) 0.111(7) 0.000 0.000 -0.006(3)
C6 0.051(4) 0.039(3) 0.071(5) 0.000 0.000 -0.013(3)
P1 0.0583(9) 0.0583(9) 0.045(2) 0.000 0.000 0.000
F1 0.112(3) 0.112(3) 0.050(4) 0.000 0.000 0.000
F2 0.064(2) 0.070(2) 0.070(2) 0.0120(14) 0.0094(14) -0.0086(13)
F3 0.051(2) 0.051(2) 0.042(3) 0.000 0.000 0.000

loop_
_atom_site_label
_atom_site_type_symbol
_atom_site_fract_x
_atom_site_fract_y
_atom_site_fract_z
_atom_site_U_iso_or_equiv
_atom_site_thermal_displace_type
_atom_site_occupancy
_atom_site_calc_flag
_atom_site_refinement_flags
Ti1 Ti 0.5000 0.0000 0.0000 0.0463(5) Uani 1 d S
B1 B 0.5400(5) 0.2351(5) 0.0000 0.048(2) Uiso 1 d S
H101 H 0.5555(39) 0.3214(41) 0.0000 0.057 Uiso 1 d S
N1 N 0.5501(2) -0.1072(2) 0.0996(3) 0.0475(9) Uani 1 d .
N2 N 0.5207(2) -0.2047(2) 0.0871(3) 0.0481(9) Uani 1 d .
N3 N 0.6373(3) 0.0741(3) 0.0000 0.061(2) Uani 1 d S
N4 N 0.6397(3) 0.1759(3) 0.0000 0.0500(13) Uani 1 d S
C1 C 0.6101(3) -0.1083(3) 0.1744(3) 0.0569(12) Uani 1 d .
H1 H 0.6424(3) -0.0513(3) 0.1993(3) 0.068 Uiso 1 calc R
C2 C 0.6189(3) -0.2021(3) 0.2103(4) 0.0603(12) Uani 1 d .
H2 H 0.6567(3) -0.2221(3) 0.2633(4) 0.072 Uiso 1 calc R
C3 C 0.5619(3) -0.2612(3) 0.1537(4) 0.0556(12) Uani 1 d .
H3 H 0.5529(3) -0.3309(3) 0.1606(4) 0.067 Uiso 1 calc R
C4 C 0.7322(4) 0.0449(5) 0.0000 0.072(2) Uani 1 d S
H4 H 0.7534(4) -0.0226(5) 0.0000 0.086 Uiso 1 calc SR
C5 C 0.7956(5) 0.1258(5) 0.0000 0.068(2) Uani 1 d S
H5 H 0.8663(5) 0.1252(5) 0.0000 0.081 Uiso 1 calc SR
C6 C 0.7339(4) 0.2073(4) 0.0000 0.053(2) Uani 1 d S
H6 H 0.7548(4) 0.2748(4) 0.0000 0.064 Uiso 1 calc SR
P1 P 0.0000 0.0000 0.1979(2) 0.0539(7) Uani 1 d S
F1 F 0.0000 0.0000 0.0878(4) 0.091(2) Uani 1 d S
F2 F 0.1048(2) 0.0570(2) 0.2002(2) 0.0681(8) Uani 1 d .
F3 F 0.0000 0.0000 0.3112(3) 0.0481(12) Uani 1 d S

loop_
_atom_type_symbol
_atom_type_description
_atom_type_scat_dispersion_real
_atom_type_scat_dispersion_imag
_atom_type_scat_source
C C 0.0033 0.0016 'International Tables Vol C Tables 4.2.6.8 and 6.1.1.4'
H H 0.0000 0.0000 'International Tables Vol C Tables 4.2.6.8 and 6.1.1.4'
B B 0.0013 0.0007 'International Tables Vol C Tables 4.2.6.8 and 6.1.1.4'
N N 0.0061 0.0033 'International Tables Vol C Tables 4.2.6.8 and 6.1.1.4'
F F 0.0171 0.0103 'International Tables Vol C Tables 4.2.6.8 and 6.1.1.4'
P P 0.1023 0.0942 'International Tables Vol C Tables 4.2.6.8 and 6.1.1.4'
Ti Ti 0.2776 0.4457 'International Tables Vol C Tables 4.2.6.8 and 6.1.1.4'

loop_
_geom_angle_atom_site_label_1
_geom_angle_atom_site_label_2
_geom_angle_atom_site_label_3
_geom_angle
_geom_angle_site_symmetry_1
_geom_angle_site_symmetry_3
N3 Ti1 N3 180.0 . 9_655
N3 Ti1 N1 92.46(12) . .
N3 Ti1 N1 87.54(12) 9_655 .
N3 Ti1 N1 87.54(12) . 2_655
N3 Ti1 N1 92.46(12) 9_655 2_655
N1 Ti1 N1 96.4(2) . 2_655
N3 Ti1 N1 87.54(12) . 9_655
N3 Ti1 N1 92.46(12) 9_655 9_655
N1 Ti1 N1 180.0 . 9_655
N1 Ti1 N1 83.6(2) 2_655 9_655
N3 Ti1 N1 92.46(12) . 10
N3 Ti1 N1 87.54(12) 9_655 10
N1 Ti1 N1 83.6(2) . 10
N1 Ti1 N1 180.0 2_655 10
N1 Ti1 N1 96.4(2) 9_655 10
N2 B1 N2 107.4(5) 9_655 2_655
N2 B1 N4 108.7(3) 9_655 .
N2 B1 N4 108.7(3) 2_655 .
C1 N1 N2 105.3(3) . .
C1 N1 Ti1 136.9(3) . .
N2 N1 Ti1 117.7(3) . .
C3 N2 N1 109.2(4) . .
C3 N2 B1 130.0(4) . 9_655
N1 N2 B1 120.4(4) . 9_655
C4 N3 N4 105.7(5) . .
C4 N3 Ti1 134.6(4) . .
N4 N3 Ti1 119.7(3) . .
C6 N4 N3 109.8(4) . .
C6 N4 B1 130.9(5) . .
N3 N4 B1 119.3(4) . .
N1 C1 C2 111.3(4) . .
C1 C2 C3 105.4(4) . .
N2 C3 C2 108.8(4) . .
N3 C4 C5 111.0(6) . .
C6 C5 C4 104.8(5) . .
N4 C6 C5 108.7(5) . .
F1 P1 F2 91.19(14) . 3
F1 P1 F2 91.19(13) . .
F2 P1 F2 89.975(6) 3 .
F1 P1 F2 91.19(14) . 2
F2 P1 F2 89.976(5) 3 2
F2 P1 F2 177.6(3) . 2
F1 P1 F2 91.19(14) . 4
F2 P1 F2 177.6(3) 3 4
F2 P1 F2 89.977(6) . 4
F2 P1 F2 89.973(5) 2 4
F1 P1 F3 180.0 . .
F2 P1 F3 88.81(14) 3 .
F2 P1 F3 88.81(14) . .
F2 P1 F3 88.81(14) 2 .
F2 P1 F3 88.81(14) 4 .

loop_
_geom_bond_atom_site_label_1
_geom_bond_atom_site_label_2
_geom_bond_distance
_geom_bond_site_symmetry_2
Ti1 N3 2.096(4) .
Ti1 N3 2.096(4) 9_655
Ti1 N1 2.132(3) .
Ti1 N1 2.132(3) 2_655
Ti1 N1 2.132(3) 9_655
Ti1 N1 2.132(3) 10
B1 N2 1.542(5) 9_655
B1 N2 1.542(5) 2_655
B1 N4 1.557(8) .
N1 C1 1.338(5) .
N1 N2 1.380(4) .
N2 C3 1.336(6) .
N2 B1 1.542(5) 9_655
N3 C4 1.335(7) .
N3 N4 1.369(6) .
N4 C6 1.334(7) .
C1 C2 1.365(6) .
C2 C3 1.368(6) .
C4 C5 1.381(8) .
C5 C6 1.374(8) .
P1 F1 1.571(6) .
P1 F2 1.603(3) 3
P1 F2 1.603(3) .
P1 F2 1.603(3) 2
P1 F2 1.603(3) 4
P1 F3 1.617(5) .

loop_
_geom_torsion_atom_site_label_1
_geom_torsion_atom_site_label_2
_geom_torsion_atom_site_label_3
_geom_torsion_atom_site_label_4
_geom_torsion
_geom_torsion_site_symmetry_1
_geom_torsion_site_symmetry_4
N3 Ti1 N1 C1 35.4(4) . .
N3 Ti1 N1 C1 -144.6(4) 9_655 .
N1 Ti1 N1 C1 -52.4(4) 2_655 .
N1 Ti1 N1 C1 127.4(22) 9_655 .
N1 Ti1 N1 C1 127.6(4) 10 .
N3 Ti1 N1 N2 -140.5(3) . .
N3 Ti1 N1 N2 39.5(3) 9_655 .
N1 Ti1 N1 N2 131.7(3) 2_655 .
N1 Ti1 N1 N2 -48.6(22) 9_655 .
N1 Ti1 N1 N2 -48.3(3) 10 .
C1 N1 N2 C3 0.7(4) . .
Ti1 N1 N2 C3 177.8(3) . .
C1 N1 N2 B1 -173.0(4) . 9_655
Ti1 N1 N2 B1 4.2(5) . 9_655
N3 Ti1 N3 C4 180.0 9_655 .
N1 Ti1 N3 C4 41.85(9) . .
N1 Ti1 N3 C4 138.15(9) 2_655 .
N1 Ti1 N3 C4 -138.15(9) 9_655 .
N1 Ti1 N3 C4 -41.85(9) 10 .
N3 Ti1 N3 N4 0.0 9_655 .
N1 Ti1 N3 N4 -138.15(9) . .
N1 Ti1 N3 N4 -41.85(9) 2_655 .
N1 Ti1 N3 N4 41.85(9) 9_655 .
N1 Ti1 N3 N4 138.15(9) 10 .
C4 N3 N4 C6 0.0 . .
Ti1 N3 N4 C6 180.0 . .
C4 N3 N4 B1 180.0 . .
Ti1 N3 N4 B1 0.0 . .
N2 B1 N4 C6 121.7(3) 9_655 .
N2 B1 N4 C6 -121.7(3) 2_655 .
N2 B1 N4 N3 -58.3(3) 9_655 .
N2 B1 N4 N3 58.3(3) 2_655 .
N2 N1 C1 C2 -0.7(5) . .
Ti1 N1 C1 C2 -177.0(3) . .
N1 C1 C2 C3 0.5(5) . .
N1 N2 C3 C2 -0.3(5) . .
B1 N2 C3 C2 172.5(4) 9_655 .
C1 C2 C3 N2 -0.1(5) . .
N4 N3 C4 C5 0.0 . .
Ti1 N3 C4 C5 180.0 . .
N3 C4 C5 C6 0.0 . .
N3 N4 C6 C5 0.0 . .
B1 N4 C6 C5 180.0 . .
C4 C5 C6 N4 0.0 . .
